data_4113418
loop_
_publ_author_name
'Nanfeng Zheng'
'Xianhui Bu'
'Pingyun Feng'

_publ_section_title
;
 Nonaqueous Synthesis and Selective Crystallization of Gallium Sulfide
 Clusters into Three-Dimensional Photoluminescent Superlattices
;
_journal_name_full 'Journal of the American Chemical Society'
_journal_page_first 1138
_journal_page_last 1139
_journal_paper_doi 10.1021/ja021274k
_journal_volume 125
_journal_year 2003
_chemical_formula_sum 'Ga16 S33 Zn4'
_chemical_formula_weight 2434.98
_chemical_name_common UCR-5ZnGaS-BAPP
_chemical_name_systematic
; 
 ? 
;
_space_group_IT_number 142
_symmetry_cell_setting tetragonal
_symmetry_space_group_name_Hall '-I 4bd 2c'
_symmetry_space_group_name_H-M 'I 41/a c d :2'
_atom_sites_solution_hydrogens geom
_atom_sites_solution_primary direct
_atom_sites_solution_secondary difmap
_audit_creation_method SHELXL-97
_cell_angle_alpha 90.00
_cell_angle_beta 90.00
_cell_angle_gamma 90.00
_cell_formula_units_Z 8
_cell_length_a 22.595(3)
_cell_length_b 22.595(3)
_cell_length_c 40.905(8)
_cell_measurement_temperature 293(2)
_cell_volume 20883(6)
_computing_structure_refinement 'SHELXL-97 (Sheldrick, 1997)'
_computing_structure_solution 'SHELXS-97 (Sheldrick, 1990)'
_diffrn_ambient_temperature 293(2)
_diffrn_measured_fraction_theta_full 0.998
_diffrn_measured_fraction_theta_max 0.998
_diffrn_radiation_monochromator graphite
_diffrn_radiation_source 'fine-focus sealed tube'
_diffrn_radiation_type MoK\a
_diffrn_radiation_wavelength 0.71073
_diffrn_reflns_av_R_equivalents 0.1909
_diffrn_reflns_av_sigmaI/netI 0.0917
_diffrn_reflns_limit_h_max 12
_diffrn_reflns_limit_h_min -21
_diffrn_reflns_limit_k_max 21
_diffrn_reflns_limit_k_min -21
_diffrn_reflns_limit_l_max 39
_diffrn_reflns_limit_l_min -38
_diffrn_reflns_number 30774
_diffrn_reflns_theta_full 20.00
_diffrn_reflns_theta_max 20.00
_diffrn_reflns_theta_min 1.62
_exptl_absorpt_coefficient_mu 5.616
_exptl_crystal_density_diffrn 1.549
_exptl_crystal_F_000 9152
_refine_diff_density_max 2.003
_refine_diff_density_min -0.687
_refine_diff_density_rms 0.215
_refine_ls_extinction_method none
_refine_ls_goodness_of_fit_ref 0.931
_refine_ls_hydrogen_treatment mixed
_refine_ls_matrix_type full
_refine_ls_number_parameters 123
_refine_ls_number_reflns 2442
_refine_ls_number_restraints 0
_refine_ls_restrained_S_all 0.931
_refine_ls_R_factor_all 0.1436
_refine_ls_R_factor_gt 0.0671
_refine_ls_shift/su_max 0.003
_refine_ls_shift/su_mean 0.001
_refine_ls_structure_factor_coef Fsqd
_refine_ls_weighting_details 'calc w=1/[\s^2^(Fo^2^)+(0.1700P)^2^+0.0000P] where P=(Fo^2^+2Fc^2^)/3'
_refine_ls_weighting_scheme calc
_refine_ls_wR_factor_gt 0.2434
_refine_ls_wR_factor_ref 0.2802
_reflns_number_gt 1144
_reflns_number_total 2442
_reflns_threshold_expression >2sigma(I)
_cod_data_source_file ja021274k_3.cif
_cod_data_source_block UCR5ZnGaSBAPP
_cod_original_cell_volume 20884(6)
_cod_original_sg_symbol_H-M 'I 41/a c d'
_cod_database_code 4113418

loop_
_symmetry_equiv_pos_as_xyz
'x, y, z'
'-x+1/2, -y, z+1/2'
'-y+1/4, x+3/4, z+1/4'
'y+1/4, -x+1/4, z+3/4'
'-x+1/2, y, -z'
'x, -y, -z+1/2'
'y+1/4, x+3/4, -z+3/4'
'-y+1/4, -x+1/4, -z+1/4'
'x+1/2, y+1/2, z+1/2'
'-x+1, -y+1/2, z+1'
'-y+3/4, x+5/4, z+3/4'
'y+3/4, -x+3/4, z+5/4'
'-x+1, y+1/2, -z+1/2'
'x+1/2, -y+1/2, -z+1'
'y+3/4, x+5/4, -z+5/4'
'-y+3/4, -x+3/4, -z+3/4'
'-x, -y, -z'
'x-1/2, y, -z-1/2'
'y-1/4, -x-3/4, -z-1/4'
'-y-1/4, x-1/4, -z-3/4'
'x-1/2, -y, z'
'-x, y, z-1/2'
'-y-1/4, -x-3/4, z-3/4'
'y-1/4, x-1/4, z-1/4'
'-x+1/2, -y+1/2, -z+1/2'
'x, y+1/2, -z'
'y+1/4, -x-1/4, -z+1/4'
'-y+1/4, x+1/4, -z-1/4'
'x, -y+1/2, z+1/2'
'-x+1/2, y+1/2, z'
'-y+1/4, -x-1/4, z-1/4'
'y+1/4, x+1/4, z+1/4'

loop_
_atom_site_label
_atom_site_type_symbol
_atom_site_fract_x
_atom_site_fract_y
_atom_site_fract_z
_atom_site_U_iso_or_equiv
_atom_site_adp_type
_atom_site_occupancy
_atom_site_symmetry_multiplicity
_atom_site_calc_flag
_atom_site_refinement_flags
Ga3 Ga 0.68044(12) 0.28759(12) 0.09351(7) 0.0370(10) Uani 1 1 d .
Ga4 Ga 0.57751(12) 0.41765(12) 0.09278(7) 0.0366(10) Uani 1 1 d .
Zn1 Zn 0.56537(12) 0.30215(12) 0.15771(7) 0.0338(9) Uani 1 1 d .
Ga2 Ga 0.56441(12) 0.30055(11) 0.02833(6) 0.0362(9) Uani 1 1 d .
S41 S 0.5000 0.2500 0.1250 0.026(3) Uani 1 4 d S
Ga1 Ga 0.68908(12) 0.39876(12) 0.03056(7) 0.0399(10) Uani 1 1 d .
S31 S 0.6314(3) 0.3545(3) 0.12587(15) 0.0362(18) Uani 1 1 d .
S32 S 0.6184(3) 0.2345(3) 0.05935(16) 0.0384(18) Uani 1 1 d .
S33 S 0.5117(3) 0.3673(3) 0.05911(16) 0.0379(18) Uani 1 1 d .
S21 S 0.7452(3) 0.3367(3) 0.06241(16) 0.048(2) Uani 1 1 d .
S22 S 0.7310(3) 0.2242(3) 0.12555(17) 0.045(2) Uani 1 1 d .
S23 S 0.6403(3) 0.4685(3) 0.06139(17) 0.047(2) Uani 1 1 d .
S24 S 0.5000 0.2500 -0.0032(2) 0.048(3) Uani 1 2 d S
S25 S 0.7500 0.4560(4) 0.0000 0.038(3) Uani 1 2 d S
S26 S 0.6272(3) 0.3486(3) -0.00412(16) 0.048(2) Uani 1 1 d .

loop_
_atom_site_aniso_label
_atom_site_aniso_U_11
_atom_site_aniso_U_22
_atom_site_aniso_U_33
_atom_site_aniso_U_23
_atom_site_aniso_U_13
_atom_site_aniso_U_12
Ga3 0.0333(18) 0.0409(19) 0.037(2) 0.0055(14) 0.0053(14) 0.0002(14)
Ga4 0.0385(19) 0.0340(18) 0.037(2) 0.0017(14) 0.0083(14) -0.0008(14)
Zn1 0.0355(19) 0.0342(19) 0.0319(18) 0.0014(15) 0.0016(14) -0.0008(15)
Ga2 0.0388(18) 0.0364(18) 0.0335(18) 0.0007(15) 0.0036(14) -0.0021(14)
S41 0.032(5) 0.032(5) 0.013(7) 0.000 0.000 0.000
Ga1 0.0407(18) 0.0377(18) 0.041(2) 0.0049(16) 0.0099(15) 0.0000(15)
S31 0.034(4) 0.035(4) 0.039(5) 0.004(3) 0.007(3) 0.002(3)
S32 0.037(4) 0.038(4) 0.041(4) 0.005(4) -0.001(3) -0.004(3)
S33 0.038(4) 0.035(4) 0.040(4) 0.002(3) 0.005(4) 0.003(3)
S21 0.036(4) 0.055(5) 0.053(5) 0.016(4) 0.013(4) 0.004(4)
S22 0.030(4) 0.057(5) 0.049(5) 0.022(4) 0.000(4) 0.004(4)
S23 0.052(5) 0.031(4) 0.058(5) 0.002(4) 0.021(4) -0.004(4)
S24 0.062(7) 0.054(7) 0.028(6) 0.000 0.000 -0.011(6)
S25 0.037(6) 0.031(6) 0.047(7) 0.000 0.020(5) 0.000
S26 0.051(5) 0.058(5) 0.034(4) 0.003(4) 0.008(4) -0.008(4)

loop_
_atom_type_symbol
_atom_type_description
_atom_type_scat_dispersion_real
_atom_type_scat_dispersion_imag
_atom_type_scat_source
S S 0.1246 0.1234 'International Tables Vol C Tables 4.2.6.8 and 6.1.1.4'
Zn Zn 0.2839 1.4301 'International Tables Vol C Tables 4.2.6.8 and 6.1.1.4'
Ga Ga 0.2307 1.6083 'International Tables Vol C Tables 4.2.6.8 and 6.1.1.4'

loop_
_geom_angle_atom_site_label_1
_geom_angle_atom_site_label_2
_geom_angle_atom_site_label_3
_geom_angle
_geom_angle_site_symmetry_1
_geom_angle_site_symmetry_3
S21 Ga3 S22 108.4(3) . .
S21 Ga3 S31 108.5(3) . .
S22 Ga3 S31 109.2(3) . .
S21 Ga3 S32 108.1(3) . .
S22 Ga3 S32 109.2(3) . .
S31 Ga3 S32 113.4(2) . .
S23 Ga4 S22 109.5(3) . 20_656
S23 Ga4 S31 108.6(3) . .
S22 Ga4 S31 109.1(3) 20_656 .
S23 Ga4 S33 108.5(3) . .
S22 Ga4 S33 108.6(3) 20_656 .
S31 Ga4 S33 112.4(2) . .
S33 Zn1 S31 109.0(3) 27_565 .
S33 Zn1 S32 108.1(2) 27_565 20_656
S31 Zn1 S32 108.2(2) . 20_656
S33 Zn1 S41 110.30(19) 27_565 .
S31 Zn1 S41 110.3(2) . .
S32 Zn1 S41 110.87(19) 20_656 .
S26 Ga2 S24 108.5(3) . .
S26 Ga2 S33 109.7(3) . .
S24 Ga2 S33 108.1(2) . .
S26 Ga2 S32 107.8(3) . .
S24 Ga2 S32 109.1(2) . .
S33 Ga2 S32 113.4(2) . .
Zn1 S41 Zn1 109.40(13) 10_554 .
Zn1 S41 Zn1 109.51(7) 10_554 27_565
Zn1 S41 Zn1 109.51(7) . 27_565
Zn1 S41 Zn1 109.51(7) 10_554 20_656
Zn1 S41 Zn1 109.51(7) . 20_656
Zn1 S41 Zn1 109.40(13) 27_565 20_656
S25 Ga1 S26 108.2(2) . .
S25 Ga1 S21 109.1(2) . .
S26 Ga1 S21 112.7(3) . .
S25 Ga1 S23 101.7(3) . .
S26 Ga1 S23 112.7(3) . .
S21 Ga1 S23 111.8(3) . .
Ga3 S31 Zn1 107.4(3) . .
Ga3 S31 Ga4 108.9(3) . .
Zn1 S31 Ga4 107.8(3) . .
Zn1 S32 Ga2 107.1(3) 27_565 .
Zn1 S32 Ga3 107.1(3) 27_565 .
Ga2 S32 Ga3 108.5(3) . .
Ga2 S33 Zn1 108.3(3) . 20_656
Ga2 S33 Ga4 108.3(3) . .
Zn1 S33 Ga4 107.5(3) 20_656 .
Ga3 S21 Ga1 105.4(3) . .
Ga3 S22 Ga4 110.0(3) . 27_565
Ga4 S23 Ga1 105.5(3) . .
Ga2 S24 Ga2 110.2(4) 10_554 .
Ga1 S25 Ga1 110.3(4) 5_655 .
Ga2 S26 Ga1 105.1(3) . .

loop_
_geom_bond_atom_site_label_1
_geom_bond_atom_site_label_2
_geom_bond_distance
_geom_bond_site_symmetry_2
Ga3 S21 2.234(7) .
Ga3 S22 2.253(7) .
Ga3 S31 2.295(7) .
Ga3 S32 2.315(7) .
Ga4 S23 2.232(7) .
Ga4 S22 2.256(7) 20_656
Ga4 S31 2.313(7) .
Ga4 S33 2.325(7) .
Zn1 S33 2.302(7) 27_565
Zn1 S31 2.307(7) .
Zn1 S32 2.307(7) 20_656
Zn1 S41 2.315(3) .
Ga2 S26 2.226(7) .
Ga2 S24 2.255(6) .
Ga2 S33 2.297(7) .
Ga2 S32 2.308(7) .
S41 Zn1 2.315(3) 10_554
S41 Zn1 2.315(3) 27_565
S41 Zn1 2.315(3) 20_656
Ga1 S25 2.265(6) .
Ga1 S26 2.291(8) .
Ga1 S21 2.296(7) .
Ga1 S23 2.299(7) .
S32 Zn1 2.307(7) 27_565
S33 Zn1 2.302(7) 20_656
S22 Ga4 2.256(7) 27_565
S24 Ga2 2.255(6) 10_554
S25 Ga1 2.265(6) 5_655
